data_2013362
loop_
_publ_author_name
'Arranz Mascar\'os, Paloma'
'Guti\'errez Valero, M. Dolores'
'Low, John N.'
'Glidewell, Christopher'

_publ_section_title
;<i>N</i>-(6-Amino-3,4-dihydro-3-methyl-5-nitroso-4-oxopyrimidin-2-yl)-(<i>S</i>)-glutamic
 acid: a three-dimensional framework structure built from
 O---H&#x00B7;&#x00B7;&#x00B7;O, N---H&#x00B7;&#x00B7;&#x00B7;O and
 O---H&#x00B7;&#x00B7;&#x00B7;N hydrogen bonds
;
_journal_issue 4
_journal_name_full 'Acta Crystallographica Section C'
_journal_page_first o210
_journal_page_last o212
_journal_paper_doi 10.1107/S0108270103005754
_journal_volume 59
_journal_year 2003
_chemical_formula_iupac 'C10 H13 N5 O6'
_chemical_formula_moiety 'C10 H13 N5 O6'
_chemical_formula_sum 'C10 H13 N5 O6'
_chemical_formula_weight 299.25
_chemical_name_systematic
;
 ?
;
_space_group_IT_number 18
_symmetry_cell_setting orthorhombic
_symmetry_space_group_name_Hall 'P 2 2ab'
_symmetry_space_group_name_H-M 'P 21 21 2'
_atom_sites_solution_hydrogens geom
_atom_sites_solution_primary direct
_atom_sites_solution_secondary difmap
_cell_angle_alpha 90.00
_cell_angle_beta 90.00
_cell_angle_gamma 90.00
_cell_formula_units_Z 4
_cell_length_a 19.4182(10)
_cell_length_b 6.9420(10)
_cell_length_c 9.0534(10)
_cell_measurement_reflns_used 1614
_cell_measurement_temperature 120(2)
_cell_measurement_theta_max 27.44
_cell_measurement_theta_min 3.08
_cell_volume 1220.4(2)
_computing_cell_refinement 'DENZO-SMN (Otwinowski & Minor, 1997)'
_computing_data_collection 'KappaCCD Server Software (Nonius, 1997)'
_computing_data_reduction 'DENZO-SMN (Otwinowski & Minor, 1997)'
_computing_molecular_graphics 'PLATON (Spek, 2003)'
_computing_publication_material 'SHELXL97  (Sheldrick, 1997) and PRPKAPPA (Ferguson, 1999)'
_computing_structure_refinement 'SHELXL-97 (Sheldrick, 1997)'
_computing_structure_solution 'SHELXS-97 (Sheldrick, 1997)'
_diffrn_ambient_temperature 120.0(2)
_diffrn_measured_fraction_theta_full 0.993
_diffrn_measured_fraction_theta_max 0.993
_diffrn_measurement_device_type KappaCCD
_diffrn_measurement_method '\f scans, and \w scans with \k offsets'
_diffrn_radiation_monochromator graphite
_diffrn_radiation_source 'rotating anode'
_diffrn_radiation_type 'Mo K\a'
_diffrn_radiation_wavelength 0.71073
_diffrn_reflns_av_R_equivalents 0.140
_diffrn_reflns_av_sigmaI/netI 0.0982
_diffrn_reflns_limit_h_max 25
_diffrn_reflns_limit_h_min -24
_diffrn_reflns_limit_k_max 8
_diffrn_reflns_limit_k_min -8
_diffrn_reflns_limit_l_max 11
_diffrn_reflns_limit_l_min -11
_diffrn_reflns_number 13181
_diffrn_reflns_theta_full 27.44
_diffrn_reflns_theta_max 27.44
_diffrn_reflns_theta_min 3.08
_diffrn_standards_decay_% negligible
_exptl_absorpt_coefficient_mu 0.136
_exptl_absorpt_correction_T_max 0.996
_exptl_absorpt_correction_T_min 0.925
_exptl_absorpt_correction_type multi-scan
_exptl_absorpt_process_details 'DENZO-SMN (Otwinowski & Minor, 1997)'
_exptl_crystal_colour orange
_exptl_crystal_density_diffrn 1.629
_exptl_crystal_density_method 'not measured'
_exptl_crystal_description plate
_exptl_crystal_F_000 624
_exptl_crystal_size_max 0.56
_exptl_crystal_size_mid 0.32
_exptl_crystal_size_min 0.03
_refine_diff_density_max 0.366
_refine_diff_density_min -0.303
_refine_ls_extinction_method none
_refine_ls_goodness_of_fit_ref 0.992
_refine_ls_hydrogen_treatment constr
_refine_ls_matrix_type full
_refine_ls_number_parameters 191
_refine_ls_number_reflns 1614
_refine_ls_number_restraints 0
_refine_ls_restrained_S_all 0.992
_refine_ls_R_factor_all 0.1357
_refine_ls_R_factor_gt 0.0566
_refine_ls_shift/su_max 0.002
_refine_ls_shift/su_mean 0.000
_refine_ls_structure_factor_coef Fsqd
_refine_ls_weighting_details 'w = 1/[\s^2^(Fo^2^)+(0.0816P)^2^] where P = (Fo^2^+2Fc^2^)/3'
_refine_ls_weighting_scheme calc
_refine_ls_wR_factor_gt 0.1235
_refine_ls_wR_factor_ref 0.1527
_reflns_number_gt 881
_reflns_number_total 1614
_reflns_threshold_expression I>2\s(I)
_cod_data_source_file sk1626.cif
_cod_data_source_block I
_cod_depositor_comments
;
The following automatic conversions were performed:

'_exptl_absorpt_correction_type' value 'Multi-scan' changed to
'multi-scan' according to
/home/saulius/struct/CIF-dictionaries/cif_core.dic dictionary named
'cif_core.dic' version 2.4.1 from 2010-06-29.

Automatic conversion script
Id: cif_fix_values 1715 2011-07-08 13:25:40Z adriana 
;
_cod_database_code 2013362
_cod_database_fobs_code 2013362

loop_
_symmetry_equiv_pos_as_xyz
'x, y, z'
'-x, -y, z'
'x+1/2, -y+1/2, -z'
'-x+1/2, y+1/2, -z'

loop_
_atom_site_label
_atom_site_fract_x
_atom_site_fract_y
_atom_site_fract_z
_atom_site_U_iso_or_equiv
_atom_site_adp_type
_atom_site_calc_flag
_atom_site_refinement_flags
_atom_site_occupancy
_atom_site_disorder_assembly
_atom_site_disorder_group
_atom_site_type_symbol
N1 0.55498(18) 0.7037(6) 0.8253(5) 0.0280(10) Uani d . 1 . . N
C1 0.5473(3) 0.7370(9) 0.6668(6) 0.0427(15) Uani d . 1 . . C
C2 0.6141(2) 0.6244(7) 0.8813(6) 0.0269(12) Uani d . 1 . . C
N2 0.66156(19) 0.5679(6) 0.7864(5) 0.0308(10) Uani d . 1 . . N
C21 0.7249(2) 0.4746(7) 0.8319(6) 0.0326(13) Uani d . 1 . . C
C22 0.7834(3) 0.6147(8) 0.8436(6) 0.0349(13) Uani d . 1 . . C
O21 0.78412(18) 0.7689(5) 0.7842(5) 0.0453(10) Uani d . 1 . . O
O22 0.83511(18) 0.5439(6) 0.9226(5) 0.0477(11) Uani d . 1 . . O
C23 0.7481(3) 0.3185(9) 0.7166(8) 0.0522(17) Uani d . 1 . . C
C24 0.6954(3) 0.1743(9) 0.6696(7) 0.0492(16) Uani d . 1 . . C
C25 0.6524(3) 0.2356(9) 0.5431(6) 0.0424(14) Uani d . 1 . . C
O23 0.6447(2) 0.4069(6) 0.5076(4) 0.0516(11) Uani d . 1 . . O
O24 0.6216(2) 0.0946(6) 0.4777(4) 0.0478(10) Uani d . 1 . . O
N3 0.6258(2) 0.5957(6) 1.0230(5) 0.0299(10) Uani d . 1 . . N
C4 0.5793(3) 0.6513(8) 1.1198(6) 0.0331(13) Uani d . 1 . . C
N4 0.5902(2) 0.6147(6) 1.2604(5) 0.0430(12) Uani d . 1 . . N
C5 0.5152(2) 0.7408(7) 1.0743(6) 0.0323(13) Uani d . 1 . . C
N5 0.4631(2) 0.8010(7) 1.1607(6) 0.0417(12) Uani d . 1 . . N
O5 0.47226(19) 0.7897(6) 1.3003(5) 0.0489(11) Uani d . 1 . . O
C6 0.5021(3) 0.7630(7) 0.9185(6) 0.0321(13) Uani d . 1 . . C
O6 0.44824(17) 0.8281(6) 0.8674(5) 0.0412(10) Uani d . 1 . . O
H1A 0.5842 0.8218 0.6322 0.064 Uiso calc R 1 . . H
H1B 0.5026 0.7977 0.6475 0.064 Uiso calc R 1 . . H
H1C 0.5498 0.6137 0.6143 0.064 Uiso calc R 1 . . H
H2 0.6545 0.5876 0.6915 0.037 Uiso calc R 1 . . H
H21 0.7176 0.4116 0.9299 0.039 Uiso calc R 1 . . H
H22 0.8949 0.6038 0.8944 0.057 Uiso d R 1 . . H
H23A 0.7648 0.3861 0.6273 0.063 Uiso calc R 1 . . H
H23B 0.7877 0.2476 0.7589 0.063 Uiso calc R 1 . . H
H24A 0.7191 0.0530 0.6430 0.059 Uiso calc R 1 . . H
H24B 0.6648 0.1466 0.7545 0.059 Uiso calc R 1 . . H
H24 0.5828 0.1351 0.3763 0.057 Uiso d R 1 . . H
H4A 0.6279 0.5544 1.2879 0.052 Uiso calc R 1 . . H
H4B 0.5597 0.6505 1.3269 0.052 Uiso calc R 1 . . H

loop_
_atom_site_aniso_label
_atom_site_aniso_U_11
_atom_site_aniso_U_22
_atom_site_aniso_U_33
_atom_site_aniso_U_12
_atom_site_aniso_U_13
_atom_site_aniso_U_23
N1 0.019(2) 0.033(2) 0.031(3) 0.0022(19) -0.0013(19) 0.0054(19)
C1 0.035(3) 0.055(4) 0.039(4) 0.011(3) -0.008(3) 0.003(3)
C2 0.020(3) 0.030(3) 0.031(3) -0.004(2) -0.001(2) -0.001(2)
N2 0.025(2) 0.037(2) 0.030(2) 0.008(2) -0.0031(19) 0.001(2)
C21 0.021(2) 0.033(3) 0.044(3) 0.007(2) -0.002(2) 0.003(2)
C22 0.031(3) 0.032(3) 0.041(3) 0.008(3) -0.002(3) -0.005(3)
O21 0.038(2) 0.039(2) 0.059(3) 0.0005(18) -0.0112(18) 0.003(2)
O22 0.031(2) 0.050(2) 0.062(3) -0.0009(19) -0.016(2) 0.009(2)
C23 0.040(3) 0.041(3) 0.075(5) 0.015(3) -0.010(3) -0.009(3)
C24 0.046(3) 0.045(3) 0.057(4) 0.009(3) -0.007(3) -0.009(3)
C25 0.042(3) 0.052(4) 0.033(3) 0.014(3) -0.001(3) -0.001(3)
O23 0.069(3) 0.052(3) 0.034(2) 0.021(2) -0.009(2) -0.001(2)
O24 0.057(2) 0.048(2) 0.039(2) 0.004(2) -0.007(2) 0.000(2)
N3 0.025(2) 0.033(2) 0.032(3) 0.0009(19) 0.0004(19) -0.0004(19)
C4 0.036(3) 0.029(3) 0.035(4) -0.011(2) -0.010(3) 0.004(2)
N4 0.042(3) 0.048(3) 0.039(3) -0.013(2) -0.003(2) 0.008(2)
C5 0.029(3) 0.033(3) 0.035(3) -0.005(3) 0.005(2) -0.005(3)
N5 0.047(3) 0.034(3) 0.045(3) -0.014(2) 0.000(3) 0.001(2)
O5 0.054(2) 0.052(2) 0.041(3) -0.004(2) 0.0038(19) -0.001(2)
C6 0.027(3) 0.027(3) 0.043(3) -0.006(2) -0.005(3) 0.000(3)
O6 0.0216(19) 0.046(2) 0.056(3) 0.0049(18) 0.0004(18) 0.007(2)

loop_
_atom_type_symbol
_atom_type_description
_atom_type_scat_dispersion_real
_atom_type_scat_dispersion_imag
_atom_type_scat_source
C C 0.0033 0.0016 'International Tables Vol C Tables 4.2.6.8 and 6.1.1.4'
H H 0.0000 0.0000 'International Tables Vol C Tables 4.2.6.8 and 6.1.1.4'
N N 0.0061 0.0033 'International Tables Vol C Tables 4.2.6.8 and 6.1.1.4'
O O 0.0106 0.0060 'International Tables Vol C Tables 4.2.6.8 and 6.1.1.4'

loop_
_geom_angle_atom_site_label_1
_geom_angle_atom_site_label_2
_geom_angle_atom_site_label_3
_geom_angle
_geom_angle_publ_flag
C2 N1 C6 120.8(4) no
C2 N1 C1 120.8(4) no
C6 N1 C1 118.2(4) no
N1 C1 H1A 109.5 no
N1 C1 H1B 109.5 no
H1A C1 H1B 109.5 no
N1 C1 H1C 109.5 no
H1A C1 H1C 109.5 no
H1B C1 H1C 109.5 no
N3 C2 N2 117.9(4) no
N3 C2 N1 124.5(4) no
N2 C2 N1 117.6(4) no
C2 N2 C21 122.7(4) no
C2 N2 H2 118.7 no
C21 N2 H2 118.7 no
N2 C21 C22 112.0(4) no
N2 C21 C23 111.3(4) no
C22 C21 C23 106.0(4) no
N2 C21 H21 109.2 no
C22 C21 H21 109.2 no
C23 C21 H21 109.2 no
O21 C22 O22 124.4(5) no
O21 C22 C21 123.8(5) no
O22 C22 C21 111.8(4) no
C22 O22 H22 117.7 no
C24 C23 C21 117.0(5) no
C24 C23 H23A 108.0 no
C21 C23 H23A 108.0 no
C24 C23 H23B 108.0 no
C21 C23 H23B 108.0 no
H23A C23 H23B 107.3 no
C25 C24 C23 114.5(6) no
C25 C24 H24A 108.6 no
C23 C24 H24A 108.6 no
C25 C24 H24B 108.6 no
C23 C24 H24B 108.6 no
H24A C24 H24B 107.6 no
O23 C25 O24 123.5(5) no
O23 C25 C24 123.0(6) no
O24 C25 C24 113.5(5) no
C25 O24 H24 117.2 no
C4 N3 C2 119.0(4) no
N4 C4 N3 118.5(5) no
N4 C4 C5 119.7(5) no
N3 C4 C5 121.7(5) no
C4 N4 H4A 120.0 no
C4 N4 H4B 120.0 no
H4A N4 H4B 120.0 no
N5 C5 C6 113.7(5) no
N5 C5 C4 127.8(5) no
C6 C5 C4 118.4(5) no
O5 N5 C5 116.8(5) no
O6 C6 N1 120.5(5) no
O6 C6 C5 123.9(5) no
N1 C6 C5 115.6(5) no

loop_
_geom_bond_atom_site_label_1
_geom_bond_atom_site_label_2
_geom_bond_site_symmetry_2
_geom_bond_distance
_geom_bond_publ_flag
N1 C2 . 1.370(6) y
C2 N3 . 1.318(6) y
N3 C4 . 1.317(7) y
C4 C5 . 1.450(7) y
C5 C6 . 1.442(7) y
C6 N1 . 1.391(7) y
N1 C1 . 1.461(7) y
C1 H1A . 0.98 no
C1 H1B . 0.98 no
C1 H1C . 0.98 no
C2 N2 . 1.320(6) y
N2 C21 . 1.449(6) no
N2 H2 . 0.88 no
C21 C22 . 1.500(7) no
C21 C23 . 1.571(8) no
C21 H21 . 1.00 no
C22 O21 . 1.198(7) no
C22 O22 . 1.327(6) no
O22 H22 . 1.2601 no
C23 C24 . 1.494(8) no
C23 H23A . 0.99 no
C23 H23B . 0.99 no
C24 C25 . 1.479(8) no
C24 H24A . 0.99 no
C24 H24B . 0.99 no
C25 O23 . 1.241(7) no
C25 O24 . 1.291(7) no
O24 H24 . 1.2193 no
C4 N4 . 1.315(7) y
N4 H4A . 0.88 no
N4 H4B . 0.88 no
C5 N5 . 1.345(7) y
N5 O5 . 1.279(6) y
C6 O6 . 1.230(6) y

loop_
_geom_hbond_atom_site_label_D
_geom_hbond_atom_site_label_H
_geom_hbond_atom_site_label_A
_geom_hbond_site_symmetry_A
_geom_hbond_distance_DH
_geom_hbond_distance_HA
_geom_hbond_distance_DA
_geom_hbond_angle_DHA
_geom_hbond_publ_flag
N2 H2 O23 . 0.88 2.09 2.779(6) 134 y
N4 H4B O5 . 0.88 1.97 2.617(6) 129 y
O24 H24 O5 2_664 1.22 1.38 2.558(6) 160 y
N4 H4A O23 1_556 0.88 2.26 2.866(6) 126 y
O22 H22 N5 3_567 1.26 1.56 2.811(6) 170 y

loop_
_geom_torsion_atom_site_label_1
_geom_torsion_atom_site_label_2
_geom_torsion_atom_site_label_3
_geom_torsion_atom_site_label_4
_geom_torsion
_geom_torsion_publ_flag
C6 N1 C2 N3 0.7(7) no
C1 N1 C2 N3 177.7(5) no
C6 N1 C2 N2 178.7(4) no
C1 N1 C2 N2 -4.3(7) no
N3 C2 N2 C21 0.8(7) no
N1 C2 N2 C21 -177.3(4) y
C2 N2 C21 C23 145.0(5) y
N2 C21 C23 C24 -50.4(7) y
C21 C23 C24 C25 87.6(7) y
C2 N2 C21 C22 -96.6(5) y
N2 C21 C22 O21 -19.9(7) y
C23 C24 C25 O23 -21.4(8) y
C23 C21 C22 O21 101.7(6) no
N2 C21 C22 O22 162.6(4) no
C23 C21 C22 O22 -75.9(6) no
C22 C21 C23 C24 -172.4(5) no
C23 C24 C25 O24 161.5(5) no
N2 C2 N3 C4 179.9(4) no
N1 C2 N3 C4 -2.2(7) no
C2 N3 C4 N4 177.2(5) no
C2 N3 C4 C5 0.7(7) no
N4 C4 C5 N5 2.4(8) no
N3 C4 C5 N5 178.8(5) no
N4 C4 C5 C6 -174.4(5) no
N3 C4 C5 C6 2.0(7) no
C6 C5 N5 O5 -178.3(4) no
C4 C5 N5 O5 4.8(8) y
C2 N1 C6 O6 -177.5(5) no
C1 N1 C6 O6 5.4(7) no
C2 N1 C6 C5 2.0(6) no
C1 N1 C6 C5 -175.1(5) no
N5 C5 C6 O6 -1.0(8) no
C4 C5 C6 O6 176.3(5) no
N5 C5 C6 N1 179.6(4) no
C4 C5 C6 N1 -3.2(7) no

loop_
_cod_related_entry_id
_cod_related_entry_database
_cod_related_entry_code
1 ChemSpider 21107470
